data_7106455
loop_
_publ_author_name
'Yumiko Nakajima'
'Yu Shiraishi'
'Takahiro Tsuchimoto'
'Fumiyuki Ozawa'

_publ_section_title
;
 Synthesis and coordination behavior of Cy(I) bis(phosphaethenyl)pyridine
 complexes.
;
_journal_name_full Chem.Commun.
_journal_page_first 6332
_journal_paper_doi 10.1039/c1cc11315a
_journal_volume 47
_journal_year 2011
_chemical_formula_sum 'C67.5 H86 Cu F6 N2 P2 Sb'
_chemical_formula_weight 1286.61
_chemical_name_systematic
;
?
;
_space_group_IT_number 2
_symmetry_cell_setting triclinic
_symmetry_space_group_name_Hall '-P 1'
_symmetry_space_group_name_H-M 'P -1'
_atom_sites_solution_hydrogens geom
_atom_sites_solution_primary direct
_atom_sites_solution_secondary difmap
_audit_creation_method SHELXL-97
_cell_angle_alpha 111.242(3)
_cell_angle_beta 101.392(2)
_cell_angle_gamma 105.3822(15)
_cell_formula_units_Z 2
_cell_length_a 12.075(3)
_cell_length_b 17.639(4)
_cell_length_c 17.853(4)
_cell_measurement_reflns_used 25
_cell_measurement_temperature 173(2)
_cell_measurement_theta_max 18
_cell_measurement_theta_min 12
_cell_volume 3229.7(13)
_computing_cell_refinement 'Rigaku AFC10/Saturn 70 CCD'
_computing_data_collection 'Rigaku AFC10/Saturn 70 CCD'
_computing_data_reduction 'Rigaku AFC10/Saturn 70 CCD'
_computing_molecular_graphics 'ORTEP3 for windows'
_computing_publication_material 'SHELXL-97 (Sheldrick, 1997)'
_computing_structure_refinement 'SHELXL-97 (Sheldrick, 1997)'
_computing_structure_solution 'SHELXS-97 (Sheldrick, 1990)'
_diffrn_ambient_temperature 173(2)
_diffrn_measured_fraction_theta_full 0.824
_diffrn_measured_fraction_theta_max 0.824
_diffrn_measurement_device_type ' CCD area detector '
_diffrn_measurement_method ' phi and omega scans'
_diffrn_radiation_monochromator graphite
_diffrn_radiation_source 'fine-focus sealed tube'
_diffrn_radiation_type MoK\a
_diffrn_radiation_wavelength 0.71070
_diffrn_reflns_av_R_equivalents 0.0391
_diffrn_reflns_av_sigmaI/netI 0.0742
_diffrn_reflns_limit_h_max 17
_diffrn_reflns_limit_h_min -17
_diffrn_reflns_limit_k_max 24
_diffrn_reflns_limit_k_min -16
_diffrn_reflns_limit_l_max 25
_diffrn_reflns_limit_l_min -23
_diffrn_reflns_number 31379
_diffrn_reflns_theta_full 31.59
_diffrn_reflns_theta_max 31.59
_diffrn_reflns_theta_min 1.88
_exptl_absorpt_coefficient_mu 0.854
_exptl_absorpt_correction_type none
_exptl_crystal_colour red
_exptl_crystal_density_diffrn 1.323
_exptl_crystal_density_meas ?
_exptl_crystal_density_method 'not measured'
_exptl_crystal_description block
_exptl_crystal_F_000 1338
_exptl_crystal_size_max 0.35
_exptl_crystal_size_mid 0.20
_exptl_crystal_size_min 0.10
_refine_diff_density_max 1.745
_refine_diff_density_min -1.246
_refine_diff_density_rms 0.109
_refine_ls_extinction_method none
_refine_ls_goodness_of_fit_ref 1.124
_refine_ls_hydrogen_treatment constr
_refine_ls_matrix_type full
_refine_ls_number_parameters 691
_refine_ls_number_reflns 17862
_refine_ls_number_restraints 5
_refine_ls_restrained_S_all 1.124
_refine_ls_R_factor_all 0.1069
_refine_ls_R_factor_gt 0.0833
_refine_ls_shift/su_max 6.845
_refine_ls_shift/su_mean 0.044
_refine_ls_structure_factor_coef Fsqd
_refine_ls_weighting_details 'calc w=1/[\s^2^(Fo^2^)+(0.0673P)^2^+5.9928P] where P=(Fo^2^+2Fc^2^)/3'
_refine_ls_weighting_scheme calc
_refine_ls_wR_factor_gt 0.1860
_refine_ls_wR_factor_ref 0.2033
_reflns_number_gt 13717
_reflns_number_total 17862
_reflns_threshold_expression >2sigma(I)
_cod_data_source_file c1cc11315a.txt
_cod_data_source_block 3a
_cod_depositor_comments
;
The following automatic conversions were performed:

'_exptl_crystal_density_meas' value 'not measured' was changed to '?'
- the value is perceived as not measured.

Automatic conversion script
Id: cif_fix_values 3008 2015-01-20 13:52:24Z robertas 
;
_cod_original_sg_symbol_H-M P-1
_cod_original_formula_sum 'C67.50 H86 Cu F6 N2 P2 Sb'
_cod_database_code 7106455

loop_
_symmetry_equiv_pos_as_xyz
'x, y, z'
'-x, -y, -z'

loop_
_atom_site_label
_atom_site_type_symbol
_atom_site_fract_x
_atom_site_fract_y
_atom_site_fract_z
_atom_site_U_iso_or_equiv
_atom_site_adp_type
_atom_site_occupancy
_atom_site_symmetry_multiplicity
_atom_site_calc_flag
_atom_site_refinement_flags
_atom_site_disorder_assembly
_atom_site_disorder_group
Cu1 Cu 0.26734(4) 0.47898(3) 0.18146(3) 0.02956(13) Uani 1 1 d . . .
N1 N 0.1707(3) 0.4947(2) 0.2559(2) 0.0369(8) Uani 1 1 d . . .
C1 C 0.1209(4) 0.5098(3) 0.3040(3) 0.0379(10) Uani 1 1 d . . .
C2 C 0.0585(6) 0.5320(4) 0.3663(4) 0.0576(15) Uani 1 1 d . . .
H110 H 0.0750 0.5949 0.3904 0.086 Uiso 1 1 calc R . .
H111 H 0.0877 0.5164 0.4118 0.086 Uiso 1 1 calc R . .
H112 H -0.0292 0.4995 0.3385 0.086 Uiso 1 1 calc R . .
P1 P 0.43741(10) 0.60256(7) 0.23645(7) 0.0291(2) Uani 1 1 d . . .
P2 P 0.15818(9) 0.36085(7) 0.05258(7) 0.0279(2) Uani 1 1 d . . .
N2 N 0.3950(3) 0.4215(2) 0.1734(2) 0.0266(7) Uani 1 1 d . . .
C3 C 0.5506(4) 0.5670(3) 0.2630(3) 0.0299(8) Uani 1 1 d . . .
C4 C 0.2332(4) 0.2932(3) 0.0582(3) 0.0303(8) Uani 1 1 d . . .
C5 C 0.5159(4) 0.4713(3) 0.2145(3) 0.0301(8) Uani 1 1 d . . .
C6 C 0.6032(4) 0.4334(3) 0.2041(3) 0.0368(10) Uani 1 1 d . . .
H1 H 0.6870 0.4682 0.2329 0.044 Uiso 1 1 calc R . .
C7 C 0.5674(4) 0.3449(3) 0.1517(3) 0.0376(10) Uani 1 1 d . . .
H2 H 0.6256 0.3178 0.1475 0.045 Uiso 1 1 calc R . .
C8 C 0.4453(4) 0.2966(3) 0.1057(3) 0.0348(9) Uani 1 1 d . . .
H3 H 0.4194 0.2364 0.0678 0.042 Uiso 1 1 calc R . .
C9 C 0.3607(4) 0.3369(3) 0.1154(3) 0.0301(8) Uani 1 1 d . . .
C10 C 0.6760(4) 0.6188(3) 0.3238(3) 0.0328(9) Uani 1 1 d . . .
C11 C 0.7466(4) 0.6977(3) 0.3283(3) 0.0371(10) Uani 1 1 d . . .
H4 H 0.7156 0.7195 0.2907 0.045 Uiso 1 1 calc R . .
C12 C 0.8630(4) 0.7449(3) 0.3880(3) 0.0488(13) Uani 1 1 d . . .
H5 H 0.9099 0.7994 0.3915 0.059 Uiso 1 1 calc R . .
C13 C 0.9110(4) 0.7138(4) 0.4417(3) 0.0529(14) Uani 1 1 d . . .
H6 H 0.9908 0.7461 0.4814 0.063 Uiso 1 1 calc R . .
C14 C 0.8423(5) 0.6351(4) 0.4374(3) 0.0504(13) Uani 1 1 d . . .
H7 H 0.8752 0.6131 0.4742 0.060 Uiso 1 1 calc R . .
C15 C 0.7257(4) 0.5882(3) 0.3799(3) 0.0415(11) Uani 1 1 d . . .
H8 H 0.6788 0.5346 0.3782 0.050 Uiso 1 1 calc R . .
C16 C 0.1888(4) 0.1963(3) 0.0088(3) 0.0347(9) Uani 1 1 d . . .
C17 C 0.1902(4) 0.1449(3) 0.0525(3) 0.0386(10) Uani 1 1 d . . .
H9 H 0.2202 0.1722 0.1129 0.046 Uiso 1 1 calc R . .
C18 C 0.1483(5) 0.0544(3) 0.0086(4) 0.0477(12) Uani 1 1 d . . .
H10 H 0.1473 0.0199 0.0390 0.057 Uiso 1 1 calc R . .
C19 C 0.1078(5) 0.0143(3) -0.0795(4) 0.0540(14) Uani 1 1 d . . .
H11 H 0.0806 -0.0476 -0.1095 0.065 Uiso 1 1 calc R . .
C20 C 0.1072(5) 0.0643(3) -0.1237(4) 0.0498(13) Uani 1 1 d . . .
H12 H 0.0789 0.0366 -0.1841 0.060 Uiso 1 1 calc R . .
C21 C 0.1477(4) 0.1553(3) -0.0803(3) 0.0404(11) Uani 1 1 d . . .
H13 H 0.1474 0.1893 -0.1111 0.048 Uiso 1 1 calc R . .
C22 C 0.4989(4) 0.7219(3) 0.2853(3) 0.0279(8) Uani 1 1 d . . .
C23 C 0.5230(4) 0.7599(3) 0.2289(3) 0.0307(8) Uani 1 1 d . . .
C24 C 0.6086(4) 0.8445(3) 0.2643(3) 0.0366(10) Uani 1 1 d . . .
H14 H 0.6295 0.8691 0.2273 0.044 Uiso 1 1 calc R . .
C25 C 0.6651(4) 0.8950(3) 0.3520(3) 0.0374(10) Uani 1 1 d . A .
C26 C 0.6231(4) 0.8609(3) 0.4041(3) 0.0368(10) Uani 1 1 d . . .
H15 H 0.6526 0.8971 0.4637 0.044 Uiso 1 1 calc R . .
C27 C 0.5391(4) 0.7756(3) 0.3734(3) 0.0330(9) Uani 1 1 d . B .
C28 C 0.4553(4) 0.7131(3) 0.1307(3) 0.0368(10) Uani 1 1 d . . .
C29 C 0.3173(4) 0.6779(3) 0.1138(3) 0.0402(10) Uani 1 1 d . . .
H23 H 0.2932 0.7255 0.1454 0.060 Uiso 1 1 calc R . .
H24 H 0.2965 0.6316 0.1324 0.060 Uiso 1 1 calc R . .
H25 H 0.2744 0.6541 0.0529 0.060 Uiso 1 1 calc R . .
C30 C 0.4952(5) 0.6396(4) 0.0817(3) 0.0518(13) Uani 1 1 d . . .
H26 H 0.5832 0.6630 0.0931 0.078 Uiso 1 1 calc R . .
H27 H 0.4530 0.6158 0.0206 0.078 Uiso 1 1 calc R . .
H28 H 0.4750 0.5930 0.0999 0.078 Uiso 1 1 calc R . .
C31 C 0.4768(5) 0.7791(4) 0.0919(3) 0.0480(12) Uani 1 1 d . . .
H29 H 0.4524 0.8274 0.1215 0.072 Uiso 1 1 calc R . .
H30 H 0.4284 0.7495 0.0315 0.072 Uiso 1 1 calc R . .
H31 H 0.5631 0.8020 0.0982 0.072 Uiso 1 1 calc R . .
C32 C 0.7631(5) 0.9871(3) 0.3879(4) 0.0535(14) Uani 1 1 d . . .
C33 C 0.8836(15) 0.9725(11) 0.3759(12) 0.085(5) Uiso 0.536(16) 1 d P A 1
H32 H 0.8689 0.9368 0.3156 0.128 Uiso 0.536(16) 1 calc PR A 1
H33 H 0.9080 0.9425 0.4091 0.128 Uiso 0.536(16) 1 calc PR A 1
H34 H 0.9485 1.0293 0.3955 0.128 Uiso 0.536(16) 1 calc PR A 1
C34 C 0.7382(14) 1.0329(10) 0.3310(10) 0.079(5) Uiso 0.536(16) 1 d P A 1
H35 H 0.7259 0.9942 0.2720 0.119 Uiso 0.536(16) 1 calc PR A 1
H36 H 0.8077 1.0873 0.3505 0.119 Uiso 0.536(16) 1 calc PR A 1
H37 H 0.6651 1.0464 0.3342 0.119 Uiso 0.536(16) 1 calc PR A 1
C35 C 0.7857(16) 1.0441(11) 0.4788(10) 0.084(5) Uiso 0.536(16) 1 d P A 1
H38 H 0.8490 1.1010 0.4965 0.127 Uiso 0.536(16) 1 calc PR A 1
H39 H 0.8124 1.0164 0.5140 0.127 Uiso 0.536(16) 1 calc PR A 1
H40 H 0.7106 1.0523 0.4859 0.127 Uiso 0.536(16) 1 calc PR A 1
C36 C 0.8528(19) 0.9858(13) 0.3422(14) 0.089(6) Uiso 0.464(16) 1 d P A 2
H41 H 0.9142 1.0448 0.3658 0.133 Uiso 0.464(16) 1 calc PR A 2
H42 H 0.8114 0.9662 0.2817 0.133 Uiso 0.464(16) 1 calc PR A 2
H43 H 0.8922 0.9457 0.3489 0.133 Uiso 0.464(16) 1 calc PR A 2
C37 C 0.7035(18) 1.0505(13) 0.3802(14) 0.094(7) Uiso 0.464(16) 1 d P A 2
H44 H 0.6444 1.0507 0.4107 0.141 Uiso 0.464(16) 1 calc PR A 2
H45 H 0.6619 1.0324 0.3200 0.141 Uiso 0.464(16) 1 calc PR A 2
H46 H 0.7656 1.1094 0.4048 0.141 Uiso 0.464(16) 1 calc PR A 2
C38 C 0.8382(17) 1.0156(12) 0.4815(11) 0.081(5) Uiso 0.464(16) 1 d P A 2
H47 H 0.7852 1.0206 0.5166 0.121 Uiso 0.464(16) 1 calc PR A 2
H48 H 0.9040 1.0724 0.5028 0.121 Uiso 0.464(16) 1 calc PR A 2
H49 H 0.8727 0.9719 0.4840 0.121 Uiso 0.464(16) 1 calc PR A 2
C39 C 0.4920(6) 0.7517(3) 0.4396(3) 0.0509(14) Uani 1 1 d . . .
C40 C 0.6115(9) 0.7558(6) 0.5052(6) 0.057(3) Uiso 0.628(8) 1 d P B 1
H50 H 0.6765 0.8131 0.5275 0.085 Uiso 0.628(8) 1 calc PR B 1
H51 H 0.6394 0.7098 0.4750 0.085 Uiso 0.628(8) 1 calc PR B 1
H52 H 0.5903 0.7468 0.5523 0.085 Uiso 0.628(8) 1 calc PR B 1
C41 C 0.4583(8) 0.8260(5) 0.4927(6) 0.044(2) Uiso 0.628(8) 1 d P B 1
H53 H 0.5251 0.8819 0.5125 0.067 Uiso 0.628(8) 1 calc PR B 1
H54 H 0.4435 0.8178 0.5417 0.067 Uiso 0.628(8) 1 calc PR B 1
H55 H 0.3847 0.8261 0.4579 0.067 Uiso 0.628(8) 1 calc PR B 1
C42 C 0.3979(9) 0.6680(6) 0.4087(6) 0.056(2) Uiso 0.628(8) 1 d P B 1
H56 H 0.4234 0.6222 0.3751 0.084 Uiso 0.628(8) 1 calc PR B 1
H57 H 0.3236 0.6663 0.3729 0.084 Uiso 0.628(8) 1 calc PR B 1
H58 H 0.3823 0.6581 0.4568 0.084 Uiso 0.628(8) 1 calc PR B 1
C43 C 0.4896(16) 0.6664(11) 0.4426(11) 0.058(4) Uiso 0.372(8) 1 d P B 2
H59 H 0.4774 0.6230 0.3856 0.087 Uiso 0.372(8) 1 calc PR B 2
H60 H 0.4229 0.6450 0.4622 0.087 Uiso 0.372(8) 1 calc PR B 2
H61 H 0.5669 0.6763 0.4818 0.087 Uiso 0.372(8) 1 calc PR B 2
C44 C 0.5120(16) 0.8198(11) 0.5222(11) 0.056(4) Uiso 0.372(8) 1 d P B 2
H62 H 0.5138 0.8735 0.5171 0.084 Uiso 0.372(8) 1 calc PR B 2
H63 H 0.5897 0.8308 0.5618 0.084 Uiso 0.372(8) 1 calc PR B 2
H64 H 0.4460 0.8011 0.5436 0.084 Uiso 0.372(8) 1 calc PR B 2
C45 C 0.3331(14) 0.7205(11) 0.3937(10) 0.057(4) Uiso 0.372(8) 1 d P B 2
H65 H 0.3052 0.6733 0.3360 0.085 Uiso 0.372(8) 1 calc PR B 2
H66 H 0.3156 0.7709 0.3914 0.085 Uiso 0.372(8) 1 calc PR B 2
H67 H 0.2909 0.7001 0.4283 0.085 Uiso 0.372(8) 1 calc PR B 2
C46 C 0.0092(4) 0.2903(3) -0.0292(3) 0.0275(8) Uani 1 1 d . . .
C47 C -0.0057(4) 0.2859(3) -0.1127(3) 0.0305(9) Uani 1 1 d . . .
C48 C -0.0956(4) 0.2119(3) -0.1797(3) 0.0368(10) Uani 1 1 d . . .
H16 H -0.1051 0.2068 -0.2356 0.044 Uiso 1 1 calc R . .
C49 C -0.1726(4) 0.1449(3) -0.1700(3) 0.0362(10) Uani 1 1 d . C .
C50 C -0.1691(4) 0.1586(3) -0.0878(3) 0.0345(9) Uani 1 1 d . . .
H17 H -0.2279 0.1167 -0.0800 0.041 Uiso 1 1 calc R . .
C51 C -0.0819(4) 0.2321(3) -0.0155(3) 0.0302(8) Uani 1 1 d . . .
C52 C -0.0983(4) 0.2514(3) 0.0725(3) 0.0313(9) Uani 1 1 d . . .
C53 C 0.0021(4) 0.2473(3) 0.1377(3) 0.0389(10) Uani 1 1 d . . .
H68 H 0.0814 0.2877 0.1450 0.058 Uiso 1 1 calc R . .
H69 H 0.0018 0.1876 0.1170 0.058 Uiso 1 1 calc R . .
H70 H -0.0129 0.2641 0.1923 0.058 Uiso 1 1 calc R . .
C54 C -0.1050(4) 0.3427(3) 0.1089(3) 0.0348(9) Uani 1 1 d . . .
H71 H -0.0299 0.3862 0.1145 0.052 Uiso 1 1 calc R . .
H72 H -0.1151 0.3566 0.1649 0.052 Uiso 1 1 calc R . .
H73 H -0.1744 0.3437 0.0706 0.052 Uiso 1 1 calc R . .
C55 C -0.2184(4) 0.1864(3) 0.0651(3) 0.0421(11) Uani 1 1 d . . .
H74 H -0.2177 0.1270 0.0421 0.063 Uiso 1 1 calc R . .
H75 H -0.2865 0.1890 0.0271 0.063 Uiso 1 1 calc R . .
H76 H -0.2275 0.2018 0.1215 0.063 Uiso 1 1 calc R . .
C56 C -0.2621(5) 0.0610(3) -0.2494(3) 0.0471(12) Uani 1 1 d . . .
C57 C -0.1919(9) 0.0137(7) -0.2940(7) 0.046(3) Uiso 0.61(3) 1 d P C 1
H77 H -0.1345 0.0527 -0.3082 0.069 Uiso 0.61(3) 1 calc PR C 1
H78 H -0.2478 -0.0376 -0.3463 0.069 Uiso 0.61(3) 1 calc PR C 1
H79 H -0.1470 -0.0053 -0.2569 0.069 Uiso 0.61(3) 1 calc PR C 1
C58 C -0.3600(15) 0.0747(11) -0.2937(11) 0.043(4) Uiso 0.39(3) 1 d P C 2
H80 H -0.4135 0.0199 -0.3434 0.065 Uiso 0.39(3) 1 calc PR C 2
H81 H -0.3284 0.1195 -0.3123 0.065 Uiso 0.39(3) 1 calc PR C 2
H82 H -0.4059 0.0943 -0.2560 0.065 Uiso 0.39(3) 1 calc PR C 2
C59 C -0.3151(17) -0.0147(11) -0.2228(10) 0.047(4) Uiso 0.39(3) 1 d P C 2
H83 H -0.2478 -0.0244 -0.1918 0.03(3) Uiso 0.39(3) 1 calc PR C 2
H84 H -0.3667 -0.0688 -0.2739 0.045 Uiso 0.39(3) 1 calc PR C 2
H85 H -0.3634 0.0027 -0.1862 0.045 Uiso 0.39(3) 1 calc PR C 2
C60 C -0.1843(13) 0.0293(11) -0.3109(11) 0.039(4) Uiso 0.39(3) 1 d P C 2
H86 H -0.1181 0.0184 -0.2803 0.059 Uiso 0.39(3) 1 calc PR C 2
H87 H -0.1504 0.0750 -0.3279 0.059 Uiso 0.39(3) 1 calc PR C 2
H88 H -0.2376 -0.0246 -0.3617 0.059 Uiso 0.39(3) 1 calc PR C 2
C61 C -0.3384(9) 0.0908(7) -0.3114(7) 0.044(2) Uiso 0.61(3) 1 d P C 1
H89 H -0.3855 0.1213 -0.2823 0.066 Uiso 0.61(3) 1 calc PR C 1
H90 H -0.3937 0.0390 -0.3634 0.066 Uiso 0.61(3) 1 calc PR C 1
H91 H -0.2821 0.1301 -0.3260 0.066 Uiso 0.61(3) 1 calc PR C 1
C62 C -0.3511(12) 0.0024(8) -0.2292(7) 0.055(3) Uiso 0.61(3) 1 d P C 1
H92 H -0.3967 0.0342 -0.1998 0.082 Uiso 0.61(3) 1 calc PR C 1
H93 H -0.3080 -0.0178 -0.1925 0.082 Uiso 0.61(3) 1 calc PR C 1
H94 H -0.4074 -0.0481 -0.2819 0.082 Uiso 0.61(3) 1 calc PR C 1
C63 C 0.0683(4) 0.3595(3) -0.1311(3) 0.0377(10) Uani 1 1 d . . .
C64 C 0.1975(5) 0.3617(4) -0.1256(4) 0.0511(13) Uani 1 1 d . . .
H95 H 0.1937 0.3046 -0.1648 0.077 Uiso 1 1 calc R . .
H96 H 0.2425 0.3753 -0.0674 0.077 Uiso 1 1 calc R . .
H97 H 0.2389 0.4068 -0.1411 0.077 Uiso 1 1 calc R . .
C65 C 0.0717(6) 0.4484(3) -0.0702(4) 0.0510(13) Uani 1 1 d . . .
H98 H -0.0115 0.4460 -0.0747 0.077 Uiso 1 1 calc R . .
H99 H 0.1129 0.4939 -0.0853 0.077 Uiso 1 1 calc R . .
H100 H 0.1159 0.4622 -0.0117 0.077 Uiso 1 1 calc R . .
C66 C 0.0061(5) 0.3477(4) -0.2210(3) 0.0539(14) Uani 1 1 d . . .
H101 H -0.0769 0.3461 -0.2267 0.081 Uiso 1 1 calc R . .
H102 H 0.0038 0.2927 -0.2635 0.081 Uiso 1 1 calc R . .
H103 H 0.0521 0.3967 -0.2299 0.081 Uiso 1 1 calc R . .
Sb1 Sb 0.21156(3) -0.31319(2) -0.36582(2) 0.04480(11) Uani 1 1 d . . .
F1 F 0.2607(4) -0.3994(3) -0.4296(3) 0.0910(14) Uani 1 1 d . . .
F2 F 0.1594(4) -0.2291(3) -0.3030(3) 0.0981(15) Uani 1 1 d . . .
F3 F 0.0507(3) -0.3867(3) -0.4291(2) 0.0662(10) Uani 1 1 d . . .
F4 F 0.3721(4) -0.2411(3) -0.3028(3) 0.1012(16) Uani 1 1 d . . .
F5 F 0.2101(4) -0.2682(3) -0.4457(3) 0.0936(14) Uani 1 1 d . . .
F6 F 0.2055(4) -0.3615(3) -0.2891(3) 0.0940(15) Uani 1 1 d . . .
C71 C 0.2206(7) 0.2676(5) 0.3251(4) 0.0658(18) Uani 1 1 d . . .
C72 C 0.2134(6) 0.3462(4) 0.3697(4) 0.0566(14) Uani 1 1 d . . .
H18 H 0.1395 0.3470 0.3801 0.068 Uiso 1 1 calc R . .
C73 C 0.3085(7) 0.4246(5) 0.4002(5) 0.0705(18) Uani 1 1 d . . .
H19 H 0.2999 0.4776 0.4325 0.085 Uiso 1 1 calc R . .
C74 C 0.4136(7) 0.4269(6) 0.3845(5) 0.081(2) Uani 1 1 d . . .
H20 H 0.4795 0.4812 0.4068 0.097 Uiso 1 1 calc R . .
C75 C 0.4255(7) 0.3512(7) 0.3367(5) 0.083(2) Uani 1 1 d . . .
H21 H 0.4985 0.3533 0.3237 0.099 Uiso 1 1 calc R . .
C76 C 0.3329(9) 0.2720(7) 0.3071(5) 0.090(3) Uani 1 1 d . . .
H22 H 0.3428 0.2196 0.2745 0.108 Uiso 1 1 calc R . .
C77 C 0.1175(4) 0.1842(3) 0.2960(3) 0.129(5) Uani 1 1 d . . .
H107 H 0.1394 0.1350 0.2650 0.194 Uiso 1 1 calc R . .
H108 H 0.0460 0.1837 0.2583 0.194 Uiso 1 1 calc R . .
H109 H 0.0991 0.1789 0.3453 0.194 Uiso 1 1 calc R . .
C68 C 0.4379(4) 0.0497(3) -0.0053(3) 0.092(2) Uiso 1 1 d RD D .
H113 H 0.3926 0.0848 -0.0119 0.110 Uiso 1 1 calc R . .
C67 C 0.4377(4) -0.0131(3) -0.0728(3) 0.102(3) Uiso 1 1 d RD . .
C69 C 0.4912(4) 0.0631(3) 0.0613(3) 0.116(3) Uiso 1 1 d RD . .
C70 C 0.4971(4) 0.1229(3) 0.1237(3) 0.27(12) Uiso 0.25 1 d PRD D 1
H70A H 0.5471 0.1230 0.1742 0.409 Uiso 0.25 1 calc PR E 1
H70B H 0.4153 0.1164 0.1268 0.409 Uiso 0.25 1 calc PR F 1
H70C H 0.5340 0.1781 0.1211 0.409 Uiso 0.25 1 calc PR G 1
H120 H 0.4971 0.1229 0.1237 0.0(3) Uiso 0.75 1 d PR H 2
C70A C 0.3814(4) -0.0405(3) -0.1481(3) 0.051(6) Uiso 0.25 1 d PRD I 1
H122 H 0.2957 -0.0733 -0.1595 0.077 Uiso 0.25 1 calc PR J 1
H123 H 0.4155 -0.0790 -0.1829 0.077 Uiso 0.25 1 calc PR K 1
H124 H 0.3879 0.0089 -0.1623 0.077 Uiso 0.25 1 calc PR L 1
H121 H 0.3814 -0.0405 -0.1481 0.00(3) Uiso 0.75 1 d PR M 2

loop_
_atom_site_aniso_label
_atom_site_aniso_U_11
_atom_site_aniso_U_22
_atom_site_aniso_U_33
_atom_site_aniso_U_23
_atom_site_aniso_U_13
_atom_site_aniso_U_12
Cu1 0.0261(2) 0.0277(2) 0.0273(3) 0.0070(2) 0.0045(2) 0.00907(19)
N1 0.0339(19) 0.0356(19) 0.033(2) 0.0097(16) 0.0092(16) 0.0103(16)
C1 0.038(2) 0.033(2) 0.030(2) 0.0077(18) 0.0061(19) 0.0063(18)
C2 0.060(3) 0.064(4) 0.044(3) 0.017(3) 0.028(3) 0.015(3)
P1 0.0265(5) 0.0267(5) 0.0256(5) 0.0074(4) 0.0024(4) 0.0077(4)
P2 0.0267(5) 0.0253(5) 0.0258(5) 0.0082(4) 0.0036(4) 0.0085(4)
N2 0.0258(15) 0.0277(16) 0.0239(16) 0.0096(13) 0.0047(13) 0.0112(13)
C3 0.0281(19) 0.030(2) 0.026(2) 0.0091(16) 0.0064(16) 0.0081(16)
C4 0.0295(19) 0.0275(19) 0.025(2) 0.0075(16) 0.0030(16) 0.0073(16)
C5 0.0302(19) 0.032(2) 0.0238(19) 0.0107(16) 0.0020(16) 0.0129(16)
C6 0.031(2) 0.042(2) 0.033(2) 0.014(2) 0.0029(18) 0.0156(19)
C7 0.035(2) 0.041(2) 0.037(2) 0.014(2) 0.0084(19) 0.0211(19)
C8 0.038(2) 0.033(2) 0.030(2) 0.0107(18) 0.0083(18) 0.0153(18)
C9 0.030(2) 0.033(2) 0.025(2) 0.0122(17) 0.0062(16) 0.0125(17)
C10 0.0269(19) 0.039(2) 0.024(2) 0.0082(17) 0.0031(16) 0.0099(17)
C11 0.029(2) 0.038(2) 0.036(2) 0.0096(19) 0.0078(18) 0.0115(18)
C12 0.023(2) 0.045(3) 0.051(3) 0.005(2) 0.005(2) 0.0009(19)
C13 0.028(2) 0.062(3) 0.040(3) 0.004(3) -0.005(2) 0.012(2)
C14 0.039(3) 0.071(4) 0.032(3) 0.014(3) 0.000(2) 0.027(3)
C15 0.036(2) 0.048(3) 0.032(2) 0.015(2) 0.0024(19) 0.014(2)
C16 0.029(2) 0.029(2) 0.035(2) 0.0053(18) 0.0050(17) 0.0103(17)
C17 0.044(3) 0.032(2) 0.039(3) 0.016(2) 0.010(2) 0.0128(19)
C18 0.048(3) 0.036(3) 0.062(4) 0.024(2) 0.017(3) 0.018(2)
C19 0.050(3) 0.031(2) 0.066(4) 0.008(2) 0.010(3) 0.018(2)
C20 0.045(3) 0.035(2) 0.044(3) -0.001(2) -0.002(2) 0.014(2)
C21 0.041(2) 0.036(2) 0.036(2) 0.008(2) 0.004(2) 0.018(2)
C22 0.0248(18) 0.0275(19) 0.0250(19) 0.0089(16) 0.0040(15) 0.0071(15)
C23 0.0266(19) 0.033(2) 0.030(2) 0.0140(17) 0.0073(16) 0.0088(16)
C24 0.033(2) 0.038(2) 0.039(2) 0.022(2) 0.0075(19) 0.0092(18)
C25 0.028(2) 0.029(2) 0.043(3) 0.0122(19) 0.0042(19) 0.0034(17)
C26 0.033(2) 0.031(2) 0.032(2) 0.0081(18) -0.0002(18) 0.0049(17)
C27 0.033(2) 0.034(2) 0.027(2) 0.0120(18) 0.0054(17) 0.0097(17)
C28 0.037(2) 0.045(3) 0.029(2) 0.017(2) 0.0072(18) 0.019(2)
C29 0.036(2) 0.041(2) 0.034(2) 0.013(2) -0.0012(19) 0.014(2)
C30 0.060(3) 0.065(4) 0.035(3) 0.017(3) 0.020(2) 0.035(3)
C31 0.055(3) 0.059(3) 0.036(3) 0.028(2) 0.014(2) 0.020(3)
C32 0.041(3) 0.039(3) 0.056(3) 0.017(3) -0.001(2) -0.004(2)
C39 0.082(4) 0.038(3) 0.030(2) 0.013(2) 0.021(3) 0.017(3)
C46 0.0262(18) 0.0258(18) 0.0242(19) 0.0080(15) 0.0026(15) 0.0085(15)
C47 0.0292(19) 0.038(2) 0.0218(19) 0.0096(17) 0.0037(16) 0.0172(17)
C48 0.039(2) 0.045(3) 0.025(2) 0.0114(19) 0.0079(18) 0.021(2)
C49 0.035(2) 0.033(2) 0.028(2) 0.0026(18) 0.0032(18) 0.0153(18)
C50 0.028(2) 0.027(2) 0.037(2) 0.0085(18) 0.0012(18) 0.0077(16)
C51 0.0278(19) 0.0275(19) 0.026(2) 0.0058(16) 0.0018(16) 0.0100(16)
C52 0.034(2) 0.029(2) 0.028(2) 0.0123(17) 0.0075(17) 0.0103(17)
C53 0.037(2) 0.049(3) 0.038(3) 0.025(2) 0.013(2) 0.018(2)
C54 0.037(2) 0.036(2) 0.028(2) 0.0130(18) 0.0084(18) 0.0126(18)
C55 0.040(2) 0.040(3) 0.039(3) 0.016(2) 0.011(2) 0.006(2)
C56 0.040(3) 0.044(3) 0.034(3) -0.001(2) 0.003(2) 0.013(2)
C63 0.040(2) 0.046(3) 0.034(2) 0.023(2) 0.0113(19) 0.017(2)
C64 0.042(3) 0.075(4) 0.048(3) 0.034(3) 0.021(2) 0.024(3)
C65 0.067(4) 0.043(3) 0.048(3) 0.027(2) 0.016(3) 0.020(3)
C66 0.058(3) 0.068(4) 0.040(3) 0.028(3) 0.013(3) 0.027(3)
Sb1 0.03843(18) 0.0528(2) 0.0400(2) 0.01642(16) 0.01190(14) 0.01814(15)
F1 0.081(3) 0.083(3) 0.093(3) 0.009(2) 0.028(2) 0.047(2)
F2 0.107(4) 0.096(3) 0.091(3) 0.018(3) 0.042(3) 0.061(3)
F3 0.0422(17) 0.084(3) 0.065(2) 0.042(2) 0.0008(16) 0.0119(17)
F4 0.048(2) 0.084(3) 0.111(4) 0.002(3) 0.004(2) 0.007(2)
F5 0.102(3) 0.099(3) 0.092(3) 0.062(3) 0.039(3) 0.021(3)
F6 0.084(3) 0.134(4) 0.068(3) 0.065(3) 0.003(2) 0.035(3)
C71 0.081(5) 0.067(4) 0.048(3) 0.025(3) 0.002(3) 0.040(4)
C72 0.057(3) 0.072(4) 0.052(3) 0.035(3) 0.017(3) 0.030(3)
C73 0.079(5) 0.074(5) 0.067(4) 0.038(4) 0.021(4) 0.033(4)
C74 0.068(5) 0.115(7) 0.081(5) 0.063(5) 0.022(4) 0.036(5)
C75 0.068(5) 0.143(8) 0.078(5) 0.072(6) 0.038(4) 0.057(5)
C76 0.129(8) 0.118(7) 0.050(4) 0.039(5) 0.026(5) 0.086(7)
C77 0.145(9) 0.063(5) 0.120(8) 0.044(5) -0.048(7) 0.009(5)

loop_
_atom_type_symbol
_atom_type_description
_atom_type_scat_dispersion_real
_atom_type_scat_dispersion_imag
_atom_type_scat_source
C C 0.0033 0.0016 'International Tables Vol C Tables 4.2.6.8 and 6.1.1.4'
H H 0.0000 0.0000 'International Tables Vol C Tables 4.2.6.8 and 6.1.1.4'
N N 0.0061 0.0033 'International Tables Vol C Tables 4.2.6.8 and 6.1.1.4'
F F 0.0171 0.0103 'International Tables Vol C Tables 4.2.6.8 and 6.1.1.4'
P P 0.1023 0.0942 'International Tables Vol C Tables 4.2.6.8 and 6.1.1.4'
Cu Cu 0.3201 1.2651 'International Tables Vol C Tables 4.2.6.8 and 6.1.1.4'
Sb Sb -0.5866 1.5461 'International Tables Vol C Tables 4.2.6.8 and 6.1.1.4'

loop_
_geom_angle_atom_site_label_1
_geom_angle_atom_site_label_2
_geom_angle_atom_site_label_3
_geom_angle
_geom_angle_site_symmetry_1
_geom_angle_site_symmetry_3
_geom_angle_publ_flag
N1 Cu1 N2 131.57(16) . . ?
N1 Cu1 P1 108.87(12) . . ?
N2 Cu1 P1 81.32(10) . . ?
N1 Cu1 P2 111.17(12) . . ?
N2 Cu1 P2 82.45(10) . . ?
P1 Cu1 P2 137.65(5) . . ?
C1 N1 Cu1 174.8(4) . . ?
N1 C1 C2 178.2(5) . . ?
C1 C2 H110 109.5 . . ?
C1 C2 H111 109.5 . . ?
H110 C2 H111 109.5 . . ?
C1 C2 H112 109.5 . . ?
H110 C2 H112 109.5 . . ?
H111 C2 H112 109.5 . . ?
C3 P1 C22 108.79(19) . . ?
C3 P1 Cu1 102.58(15) . . ?
C22 P1 Cu1 146.15(14) . . ?
C4 P2 C46 105.84(19) . . ?
C4 P2 Cu1 99.83(14) . . ?
C46 P2 Cu1 147.73(14) . . ?
C9 N2 C5 119.5(3) . . ?
C9 N2 Cu1 119.2(3) . . ?
C5 N2 Cu1 120.3(3) . . ?
C5 C3 C10 118.2(4) . . ?
C5 C3 P1 112.9(3) . . ?
C10 C3 P1 128.8(3) . . ?
C9 C4 C16 116.5(4) . . ?
C9 C4 P2 115.5(3) . . ?
C16 C4 P2 127.9(3) . . ?
N2 C5 C6 120.3(4) . . ?
N2 C5 C3 117.8(4) . . ?
C6 C5 C3 121.7(4) . . ?
C7 C6 C5 120.0(4) . . ?
C7 C6 H1 120.0 . . ?
C5 C6 H1 120.0 . . ?
C6 C7 C8 119.0(4) . . ?
C6 C7 H2 120.5 . . ?
C8 C7 H2 120.5 . . ?
C7 C8 C9 119.6(4) . . ?
C7 C8 H3 120.2 . . ?
C9 C8 H3 120.2 . . ?
N2 C9 C8 121.0(4) . . ?
N2 C9 C4 117.0(4) . . ?
C8 C9 C4 121.8(4) . . ?
C11 C10 C15 118.3(4) . . ?
C11 C10 C3 122.3(4) . . ?
C15 C10 C3 119.4(4) . . ?
C10 C11 C12 120.0(5) . . ?
C10 C11 H4 120.0 . . ?
C12 C11 H4 120.0 . . ?
C13 C12 C11 121.1(5) . . ?
C13 C12 H5 119.4 . . ?
C11 C12 H5 119.4 . . ?
C12 C13 C14 119.5(5) . . ?
C12 C13 H6 120.3 . . ?
C14 C13 H6 120.3 . . ?
C13 C14 C15 120.3(5) . . ?
C13 C14 H7 119.8 . . ?
C15 C14 H7 119.8 . . ?
C14 C15 C10 120.8(5) . . ?
C14 C15 H8 119.6 . . ?
C10 C15 H8 119.6 . . ?
C17 C16 C21 118.9(4) . . ?
C17 C16 C4 119.0(4) . . ?
C21 C16 C4 122.1(4) . . ?
C18 C17 C16 120.7(5) . . ?
C18 C17 H9 119.7 . . ?
C16 C17 H9 119.7 . . ?
C19 C18 C17 120.0(5) . . ?
C19 C18 H10 120.0 . . ?
C17 C18 H10 120.0 . . ?
C20 C19 C18 120.0(5) . . ?
C20 C19 H11 120.0 . . ?
C18 C19 H11 120.0 . . ?
C19 C20 C21 120.5(5) . . ?
C19 C20 H12 119.8 . . ?
C21 C20 H12 119.8 . . ?
C20 C21 C16 119.9(5) . . ?
C20 C21 H13 120.0 . . ?
C16 C21 H13 120.0 . . ?
C27 C22 C23 119.7(4) . . ?
C27 C22 P1 124.5(3) . . ?
C23 C22 P1 115.1(3) . . ?
C24 C23 C22 117.7(4) . . ?
C24 C23 C28 118.5(4) . . ?
C22 C23 C28 123.7(4) . . ?
C23 C24 C25 122.8(4) . . ?
C23 C24 H14 118.6 . . ?
C25 C24 H14 118.6 . . ?
C26 C25 C24 116.9(4) . . ?
C26 C25 C32 122.1(4) . . ?
C24 C25 C32 120.8(5) . . ?
C25 C26 C27 123.3(4) . . ?
C25 C26 H15 118.3 . . ?
C27 C26 H15 118.4 . . ?
C26 C27 C22 117.7(4) . . ?
C26 C27 C39 116.2(4) . . ?
C22 C27 C39 126.0(4) . . ?
C30 C28 C29 110.5(4) . . ?
C30 C28 C31 106.6(4) . . ?
C29 C28 C31 105.3(4) . . ?
C30 C28 C23 114.0(4) . . ?
C29 C28 C23 109.3(4) . . ?
C31 C28 C23 110.8(4) . . ?
C28 C29 H23 109.5 . . ?
C28 C29 H24 109.5 . . ?
H23 C29 H24 109.5 . . ?
C28 C29 H25 109.5 . . ?
H23 C29 H25 109.5 . . ?
H24 C29 H25 109.5 . . ?
C28 C30 H26 109.5 . . ?
C28 C30 H27 109.5 . . ?
H26 C30 H27 109.5 . . ?
C28 C30 H28 109.5 . . ?
H26 C30 H28 109.5 . . ?
H27 C30 H28 109.5 . . ?
C28 C31 H29 109.5 . . ?
C28 C31 H30 109.5 . . ?
H29 C31 H30 109.5 . . ?
C28 C31 H31 109.5 . . ?
H29 C31 H31 109.5 . . ?
H30 C31 H31 109.5 . . ?
C36 C32 C35 127.2(11) . . ?
C36 C32 C37 110.3(12) . . ?
C35 C32 C37 78.6(10) . . ?
C36 C32 C25 110.6(9) . . ?
C35 C32 C25 114.8(8) . . ?
C37 C32 C25 109.5(9) . . ?
C36 C32 C34 73.4(10) . . ?
C35 C32 C34 111.7(9) . . ?
C37 C32 C34 39.4(8) . . ?
C25 C32 C34 111.3(7) . . ?
C36 C32 C38 104.6(11) . . ?
C35 C32 C38 34.8(8) . . ?
C37 C32 C38 112.1(11) . . ?
C25 C32 C38 109.7(8) . . ?
C34 C32 C38 136.5(10) . . ?
C36 C32 C33 29.4(9) . . ?
C35 C32 C33 110.0(10) . . ?
C37 C32 C33 135.3(11) . . ?
C25 C32 C33 106.0(7) . . ?
C34 C32 C33 102.1(9) . . ?
C38 C32 C33 79.4(9) . . ?
C32 C33 H32 109.5 . . ?
C32 C33 H33 109.4 . . ?
H32 C33 H33 109.5 . . ?
C32 C33 H34 109.5 . . ?
H32 C33 H34 109.5 . . ?
H33 C33 H34 109.5 . . ?
C32 C34 H35 109.5 . . ?
C32 C34 H36 109.5 . . ?
H35 C34 H36 109.5 . . ?
C32 C34 H37 109.5 . . ?
H35 C34 H37 109.5 . . ?
H36 C34 H37 109.5 . . ?
C32 C35 H38 109.5 . . ?
C32 C35 H39 109.5 . . ?
H38 C35 H39 109.5 . . ?
C32 C35 H40 109.4 . . ?
H38 C35 H40 109.5 . . ?
H39 C35 H40 109.5 . . ?
C32 C36 H41 109.5 . . ?
C32 C36 H42 109.4 . . ?
H41 C36 H42 109.5 . . ?
C32 C36 H43 109.5 . . ?
H41 C36 H43 109.5 . . ?
H42 C36 H43 109.5 . . ?
C32 C37 H44 109.4 . . ?
C32 C37 H45 109.5 . . ?
H44 C37 H45 109.5 . . ?
C32 C37 H46 109.5 . . ?
H44 C37 H46 109.5 . . ?
H45 C37 H46 109.5 . . ?
C32 C38 H47 109.5 . . ?
C32 C38 H48 109.5 . . ?
H47 C38 H48 109.5 . . ?
C32 C38 H49 109.4 . . ?
H47 C38 H49 109.5 . . ?
H48 C38 H49 109.5 . . ?
C42 C39 C44 119.5(9) . . ?
C42 C39 C43 46.4(7) . . ?
C44 C39 C43 112.6(10) . . ?
C42 C39 C41 112.2(7) . . ?
C44 C39 C41 31.5(7) . . ?
C43 C39 C41 132.6(8) . . ?
C42 C39 C27 117.3(5) . . ?
C44 C39 C27 120.2(8) . . ?
C43 C39 C27 119.2(8) . . ?
C41 C39 C27 108.2(5) . . ?
C42 C39 C40 108.6(6) . . ?
C44 C39 C40 73.5(8) . . ?
C43 C39 C40 63.3(8) . . ?
C41 C39 C40 104.8(6) . . ?
C27 C39 C40 104.8(5) . . ?
C42 C39 C45 51.3(7) . . ?
C44 C39 C45 99.8(10) . . ?
C43 C39 C45 97.5(9) . . ?
C41 C39 C45 73.6(7) . . ?
C27 C39 C45 100.9(6) . . ?
C40 C39 C45 153.2(7) . . ?
C39 C40 H50 109.5 . . ?
C39 C40 H51 109.5 . . ?
H50 C40 H51 109.5 . . ?
C39 C40 H52 109.5 . . ?
H50 C40 H52 109.5 . . ?
H51 C40 H52 109.5 . . ?
C39 C41 H53 109.5 . . ?
C39 C41 H54 109.4 . . ?
H53 C41 H54 109.5 . . ?
C39 C41 H55 109.5 . . ?
H53 C41 H55 109.5 . . ?
H54 C41 H55 109.5 . . ?
C39 C42 H56 109.4 . . ?
C39 C42 H57 109.6 . . ?
H56 C42 H57 109.5 . . ?
C39 C42 H58 109.4 . . ?
H56 C42 H58 109.5 . . ?
H57 C42 H58 109.5 . . ?
C39 C43 H59 109.5 . . ?
C39 C43 H60 109.5 . . ?
H59 C43 H60 109.5 . . ?
C39 C43 H61 109.4 . . ?
H59 C43 H61 109.5 . . ?
H60 C43 H61 109.5 . . ?
C39 C44 H62 109.5 . . ?
C39 C44 H63 109.5 . . ?
H62 C44 H63 109.5 . . ?
C39 C44 H64 109.5 . . ?
H62 C44 H64 109.5 . . ?
H63 C44 H64 109.5 . . ?
C39 C45 H65 109.5 . . ?
C39 C45 H66 109.5 . . ?
H65 C45 H66 109.5 . . ?
C39 C45 H67 109.5 . . ?
H65 C45 H67 109.5 . . ?
H66 C45 H67 109.5 . . ?
C51 C46 C47 120.1(4) . . ?
C51 C46 P2 122.0(3) . . ?
C47 C46 P2 117.2(3) . . ?
C48 C47 C46 116.7(4) . . ?
C48 C47 C63 119.0(4) . . ?
C46 C47 C63 124.2(4) . . ?
C47 C48 C49 123.9(4) . . ?
C47 C48 H16 118.0 . . ?
C49 C48 H16 118.0 . . ?
C48 C49 C50 117.3(4) . . ?
C48 C49 C56 119.8(4) . . ?
C50 C49 C56 122.8(4) . . ?
C49 C50 C51 122.6(4) . . ?
C49 C50 H17 118.7 . . ?
C51 C50 H17 118.7 . . ?
C50 C51 C46 117.2(4) . . ?
C50 C51 C52 119.1(4) . . ?
C46 C51 C52 123.2(3) . . ?
C54 C52 C55 106.9(4) . . ?
C54 C52 C53 109.2(4) . . ?
C55 C52 C53 105.8(4) . . ?
C54 C52 C51 107.9(3) . . ?
C55 C52 C51 111.5(4) . . ?
C53 C52 C51 115.2(4) . . ?
C52 C53 H68 109.5 . . ?
C52 C53 H69 109.5 . . ?
H68 C53 H69 109.5 . . ?
C52 C53 H70 109.5 . . ?
H68 C53 H70 109.5 . . ?
H69 C53 H70 109.5 . . ?
C52 C54 H71 109.5 . . ?
C52 C54 H72 109.4 . . ?
H71 C54 H72 109.5 . . ?
C52 C54 H73 109.5 . . ?
H71 C54 H73 109.5 . . ?
H72 C54 H73 109.5 . . ?
C52 C55 H74 109.5 . . ?
C52 C55 H75 109.5 . . ?
H74 C55 H75 109.5 . . ?
C52 C55 H76 109.5 . . ?
H74 C55 H76 109.5 . . ?
H75 C55 H76 109.5 . . ?
C58 C56 C62 88.1(8) . . ?
C58 C56 C57 122.1(8) . . ?
C62 C56 C57 110.1(7) . . ?
C58 C56 C49 112.8(7) . . ?
C62 C56 C49 113.1(6) . . ?
C57 C56 C49 109.1(5) . . ?
C58 C56 C59 108.9(9) . . ?
C62 C56 C59 22.3(6) . . ?
C57 C56 C59 91.7(8) . . ?
C49 C56 C59 110.1(7) . . ?
C58 C56 C61 19.6(7) . . ?
C62 C56 C61 107.2(6) . . ?
C57 C56 C61 109.5(6) . . ?
C49 C56 C61 107.7(5) . . ?
C59 C56 C61 127.0(8) . . ?
C58 C56 C60 110.1(9) . . ?
C62 C56 C60 124.6(8) . . ?
C57 C56 C60 17.1(6) . . ?
C49 C56 C60 106.9(6) . . ?
C59 C56 C60 108.0(9) . . ?
C61 C56 C60 94.8(7) . . ?
C56 C57 H77 109.5 . . ?
C56 C57 H78 109.5 . . ?
H77 C57 H78 109.5 . . ?
C56 C57 H79 109.5 . . ?
H77 C57 H79 109.5 . . ?
H78 C57 H79 109.5 . . ?
C56 C58 H80 109.4 . . ?
C56 C58 H81 109.5 . . ?
H80 C58 H81 109.5 . . ?
C56 C58 H82 109.5 . . ?
H80 C58 H82 109.5 . . ?
H81 C58 H82 109.5 . . ?
C56 C59 H83 109.5 . . ?
C56 C59 H84 109.4 . . ?
H83 C59 H84 109.5 . . ?
C56 C59 H85 109.5 . . ?
H83 C59 H85 109.5 . . ?
H84 C59 H85 109.5 . . ?
C56 C60 H86 109.5 . . ?
C56 C60 H87 109.5 . . ?
H86 C60 H87 109.5 . . ?
C56 C60 H88 109.5 . . ?
H86 C60 H88 109.5 . . ?
H87 C60 H88 109.5 . . ?
C56 C61 H89 109.5 . . ?
C56 C61 H90 109.5 . . ?
H89 C61 H90 109.5 . . ?
C56 C61 H91 109.5 . . ?
H89 C61 H91 109.5 . . ?
H90 C61 H91 109.5 . . ?
C56 C62 H92 109.5 . . ?
C56 C62 H93 109.5 . . ?
H92 C62 H93 109.5 . . ?
C56 C62 H94 109.5 . . ?
H92 C62 H94 109.5 . . ?
H93 C62 H94 109.5 . . ?
C64 C63 C65 110.5(4) . . ?
C64 C63 C66 107.3(4) . . ?
C65 C63 C66 105.2(4) . . ?
C64 C63 C47 112.5(4) . . ?
C65 C63 C47 110.0(4) . . ?
C66 C63 C47 111.0(4) . . ?
C63 C64 H95 109.5 . . ?
C63 C64 H96 109.5 . . ?
H95 C64 H96 109.5 . . ?
C63 C64 H97 109.5 . . ?
H95 C64 H97 109.5 . . ?
H96 C64 H97 109.5 . . ?
C63 C65 H98 109.5 . . ?
C63 C65 H99 109.5 . . ?
H98 C65 H99 109.5 . . ?
C63 C65 H100 109.5 . . ?
H98 C65 H100 109.5 . . ?
H99 C65 H100 109.5 . . ?
C63 C66 H101 109.5 . . ?
C63 C66 H102 109.5 . . ?
H101 C66 H102 109.5 . . ?
C63 C66 H103 109.5 . . ?
H101 C66 H103 109.5 . . ?
H102 C66 H103 109.5 . . ?
F2 Sb1 F4 90.6(2) . . ?
F2 Sb1 F1 178.8(2) . . ?
F4 Sb1 F1 90.6(2) . . ?
F2 Sb1 F6 90.0(2) . . ?
F4 Sb1 F6 90.2(2) . . ?
F1 Sb1 F6 89.6(2) . . ?
F2 Sb1 F3 89.9(2) . . ?
F4 Sb1 F3 179.3(2) . . ?
F1 Sb1 F3 88.93(19) . . ?
F6 Sb1 F3 89.34(17) . . ?
F2 Sb1 F5 90.0(2) . . ?
F4 Sb1 F5 92.4(2) . . ?
F1 Sb1 F5 90.4(2) . . ?
F6 Sb1 F5 177.3(2) . . ?
F3 Sb1 F5 87.99(18) . . ?
C72 C71 C76 115.4(7) . . ?
C72 C71 C77 121.2(7) . . ?
C76 C71 C77 123.4(7) . . ?
C71 C72 C73 122.9(7) . . ?
C71 C72 H18 118.6 . . ?
C73 C72 H18 118.6 . . ?
C74 C73 C72 120.6(8) . . ?
C74 C73 H19 119.7 . . ?
C72 C73 H19 119.7 . . ?
C73 C74 C75 119.9(8) . . ?
C73 C74 H20 120.1 . . ?
C75 C74 H20 120.1 . . ?
C74 C75 C76 120.6(8) . . ?
C74 C75 H21 119.7 . . ?
C76 C75 H21 119.7 . . ?
C75 C76 C71 120.5(7) . . ?
C75 C76 H22 119.7 . . ?
C71 C76 H22 119.7 . . ?
C71 C77 H107 109.5 . . ?
C71 C77 H108 109.5 . . ?
H107 C77 H108 109.5 . . ?
C71 C77 H109 109.4 . . ?
H107 C77 H109 109.5 . . ?
H108 C77 H109 109.5 . . ?
C69 C68 C67 121.3 . . ?
C69 C68 H113 119.3 . . ?
C67 C68 H113 119.3 . . ?
C70A C67 C68 130.8 . . ?
C70A C67 C69 110.9(4) . 2_655 ?
C68 C67 C69 118.2(4) . 2_655 ?
C70A C67 H121 0.0 . . ?
C68 C67 H121 130.8 . . ?
C69 C67 H121 110.9 2_655 . ?
C68 C69 C70 122.3 . . ?
C68 C69 C67 120.4(4) . 2_655 ?
C70 C69 C67 117.1(4) . 2_655 ?
C68 C69 H120 122.3 . . ?
C70 C69 H120 0.0 . . ?
C67 C69 H120 117.1 2_655 . ?
C69 C70 H70A 109.5 . . ?
C69 C70 H70B 109.5 . . ?
H70A C70 H70B 109.5 . . ?
C69 C70 H70C 109.5 . . ?
H70A C70 H70C 109.5 . . ?
H70B C70 H70C 109.5 . . ?
C69 C70 H120 0.0 . . ?
H70A C70 H120 0.0 . . ?
H70B C70 H120 0.0 . . ?
H70C C70 H120 0.0 . . ?
C67 C70A H122 109.5 . . ?
C67 C70A H123 109.5 . . ?
C67 C70A H124 109.5 . . ?
C67 C70A H121 0.0 . . ?
H122 C70A H121 0.0 . . ?
H123 C70A H121 0.0 . . ?
H124 C70A H121 0.0 . . ?

loop_
_geom_bond_atom_site_label_1
_geom_bond_atom_site_label_2
_geom_bond_distance
_geom_bond_site_symmetry_2
_geom_bond_publ_flag
Cu1 N1 1.928(4) . ?
Cu1 N2 2.059(3) . ?
Cu1 P1 2.2828(12) . ?
Cu1 P2 2.2900(12) . ?
N1 C1 1.138(6) . ?
C1 C2 1.460(7) . ?
C2 H110 0.9800 . ?
C2 H111 0.9800 . ?
C2 H112 0.9800 . ?
P1 C3 1.704(4) . ?
P1 C22 1.824(4) . ?
P2 C4 1.697(4) . ?
P2 C46 1.837(4) . ?
N2 C9 1.361(5) . ?
N2 C5 1.368(5) . ?
C3 C5 1.481(6) . ?
C3 C10 1.485(6) . ?
C4 C9 1.478(6) . ?
C4 C16 1.490(6) . ?
C5 C6 1.398(6) . ?
C6 C7 1.386(6) . ?
C6 H1 0.9500 . ?
C7 C8 1.387(6) . ?
C7 H2 0.9500 . ?
C8 C9 1.395(6) . ?
C8 H3 0.9500 . ?
C10 C11 1.390(6) . ?
C10 C15 1.408(7) . ?
C11 C12 1.397(6) . ?
C11 H4 0.9500 . ?
C12 C13 1.373(8) . ?
C12 H5 0.9500 . ?
C13 C14 1.381(8) . ?
C13 H6 0.9500 . ?
C14 C15 1.384(7) . ?
C14 H7 0.9500 . ?
C15 H8 0.9500 . ?
C16 C17 1.395(7) . ?
C16 C21 1.400(6) . ?
C17 C18 1.389(6) . ?
C17 H9 0.9500 . ?
C18 C19 1.385(8) . ?
C18 H10 0.9500 . ?
C19 C20 1.381(8) . ?
C19 H11 0.9500 . ?
C20 C21 1.395(6) . ?
C20 H12 0.9500 . ?
C21 H13 0.9500 . ?
C22 C27 1.408(6) . ?
C22 C23 1.432(6) . ?
C23 C24 1.391(6) . ?
C23 C28 1.565(6) . ?
C24 C25 1.398(7) . ?
C24 H14 0.9500 . ?
C25 C26 1.385(7) . ?
C25 C32 1.541(6) . ?
C26 C27 1.403(6) . ?
C26 H15 0.9500 . ?
C27 C39 1.548(7) . ?
C28 C30 1.536(7) . ?
C28 C29 1.539(6) . ?
C28 C31 1.548(7) . ?
C29 H23 0.9800 . ?
C29 H24 0.9800 . ?
C29 H25 0.9800 . ?
C30 H26 0.9800 . ?
C30 H27 0.9800 . ?
C30 H28 0.9800 . ?
C31 H29 0.9800 . ?
C31 H30 0.9800 . ?
C31 H31 0.9800 . ?
C32 C36 1.48(2) . ?
C32 C35 1.489(16) . ?
C32 C37 1.512(19) . ?
C32 C34 1.543(15) . ?
C32 C38 1.554(18) . ?
C32 C33 1.585(17) . ?
C33 H32 0.9800 . ?
C33 H33 0.9800 . ?
C33 H34 0.9800 . ?
C34 H35 0.9800 . ?
C34 H36 0.9800 . ?
C34 H37 0.9800 . ?
C35 H38 0.9800 . ?
C35 H39 0.9800 . ?
C35 H40 0.9800 . ?
C36 H41 0.9800 . ?
C36 H42 0.9800 . ?
C36 H43 0.9800 . ?
C37 H44 0.9800 . ?
C37 H45 0.9800 . ?
C37 H46 0.9800 . ?
C38 H47 0.9800 . ?
C38 H48 0.9800 . ?
C38 H49 0.9800 . ?
C39 C42 1.430(10) . ?
C39 C44 1.448(16) . ?
C39 C43 1.516(17) . ?
C39 C41 1.522(10) . ?
C39 C40 1.635(11) . ?
C39 C45 1.775(17) . ?
C40 H50 0.9800 . ?
C40 H51 0.9800 . ?
C40 H52 0.9800 . ?
C41 H53 0.9800 . ?
C41 H54 0.9800 . ?
C41 H55 0.9800 . ?
C42 H56 0.9800 . ?
C42 H57 0.9800 . ?
C42 H58 0.9800 . ?
C43 H59 0.9800 . ?
C43 H60 0.9800 . ?
C43 H61 0.9800 . ?
C44 H62 0.9800 . ?
C44 H63 0.9800 . ?
C44 H64 0.9800 . ?
C45 H65 0.9800 . ?
C45 H66 0.9800 . ?
C45 H67 0.9800 . ?
C46 C51 1.420(6) . ?
C46 C47 1.436(6) . ?
C47 C48 1.385(6) . ?
C47 C63 1.550(6) . ?
C48 C49 1.386(7) . ?
C48 H16 0.9500 . ?
C49 C50 1.389(7) . ?
C49 C56 1.547(6) . ?
C50 C51 1.408(5) . ?
C50 H17 0.9500 . ?
C51 C52 1.547(6) . ?
C52 C54 1.535(6) . ?
C52 C55 1.539(6) . ?
C52 C53 1.542(6) . ?
C53 H68 0.9800 . ?
C53 H69 0.9800 . ?
C53 H70 0.9800 . ?
C54 H71 0.9800 . ?
C54 H72 0.9800 . ?
C54 H73 0.9800 . ?
C55 H74 0.9800 . ?
C55 H75 0.9800 . ?
C55 H76 0.9800 . ?
C56 C58 1.414(16) . ?
C56 C62 1.480(11) . ?
C56 C57 1.487(11) . ?
C56 C59 1.596(16) . ?
C56 C61 1.618(12) . ?
C56 C60 1.626(16) . ?
C57 H77 0.9800 . ?
C57 H78 0.9800 . ?
C57 H79 0.9800 . ?
C58 H80 0.9800 . ?
C58 H81 0.9800 . ?
C58 H82 0.9800 . ?
C59 H83 0.9800 . ?
C59 H84 0.9800 . ?
C59 H85 0.9800 . ?
C60 H86 0.9800 . ?
C60 H87 0.9800 . ?
C60 H88 0.9800 . ?
C61 H89 0.9800 . ?
C61 H90 0.9800 . ?
C61 H91 0.9800 . ?
C62 H92 0.9800 . ?
C62 H93 0.9800 . ?
C62 H94 0.9800 . ?
C63 C64 1.532(7) . ?
C63 C65 1.536(7) . ?
C63 C66 1.543(7) . ?
C64 H95 0.9800 . ?
C64 H96 0.9800 . ?
C64 H97 0.9800 . ?
C65 H98 0.9800 . ?
C65 H99 0.9800 . ?
C65 H100 0.9800 . ?
C66 H101 0.9800 . ?
C66 H102 0.9800 . ?
C66 H103 0.9800 . ?
Sb1 F2 1.850(4) . ?
Sb1 F4 1.853(4) . ?
Sb1 F1 1.858(4) . ?
Sb1 F6 1.860(4) . ?
Sb1 F3 1.862(3) . ?
Sb1 F5 1.866(4) . ?
C71 C72 1.363(9) . ?
C71 C76 1.442(11) . ?
C71 C77 1.484(8) . ?
C72 C73 1.375(9) . ?
C72 H18 0.9500 . ?
C73 C74 1.347(10) . ?
C73 H19 0.9500 . ?
C74 C75 1.362(11) . ?
C74 H20 0.9500 . ?
C75 C76 1.373(12) . ?
C75 H21 0.9500 . ?
C76 H22 0.9500 . ?
C77 H107 0.9800 . ?
C77 H108 0.9800 . ?
C77 H109 0.9800 . ?
C68 C69 1.1384 . ?
C68 C67 1.3065 . ?
C68 H113 0.9500 . ?
C67 C70A 1.2239 . ?
C67 C69 1.423(8) 2_655 ?
C67 H121 1.2239 . ?
C69 C70 1.1982 . ?
C69 C67 1.423(8) 2_655 ?
C69 H120 1.1982 . ?
C70 H70A 0.9800 . ?
C70 H70B 0.9800 . ?
C70 H70C 0.9800 . ?
C70 H120 0.0000 . ?
C70A H122 0.9802 . ?
C70A H123 0.9798 . ?
C70A H124 0.9805 . ?
C70A H121 0.0000 . ?

loop_
_geom_torsion_atom_site_label_1
_geom_torsion_atom_site_label_2
_geom_torsion_atom_site_label_3
_geom_torsion_atom_site_label_4
_geom_torsion
_geom_torsion_site_symmetry_1
_geom_torsion_site_symmetry_2
_geom_torsion_site_symmetry_3
_geom_torsion_site_symmetry_4
_geom_torsion_publ_flag
N2 Cu1 N1 C1 88(5) . . . . ?
P1 Cu1 N1 C1 -7(5) . . . . ?
P2 Cu1 N1 C1 -173(5) . . . . ?
Cu1 N1 C1 C2 39(22) . . . . ?
N1 Cu1 P1 C3 113.2(2) . . . . ?
N2 Cu1 P1 C3 -17.85(18) . . . . ?
P2 Cu1 P1 C3 -86.46(16) . . . . ?
N1 Cu1 P1 C22 -44.5(3) . . . . ?
N2 Cu1 P1 C22 -175.5(3) . . . . ?
P2 Cu1 P1 C22 115.8(3) . . . . ?
N1 Cu1 P2 C4 -112.3(2) . . . . ?
N2 Cu1 P2 C4 19.51(18) . . . . ?
P1 Cu1 P2 C4 87.71(17) . . . . ?
N1 Cu1 P2 C46 30.2(3) . . . . ?
N2 Cu1 P2 C46 162.0(3) . . . . ?
P1 Cu1 P2 C46 -129.8(3) . . . . ?
N1 Cu1 N2 C9 96.5(3) . . . . ?
P1 Cu1 N2 C9 -155.9(3) . . . . ?
P2 Cu1 N2 C9 -15.2(3) . . . . ?
N1 Cu1 N2 C5 -95.0(3) . . . . ?
P1 Cu1 N2 C5 12.6(3) . . . . ?
P2 Cu1 N2 C5 153.3(3) . . . . ?
C22 P1 C3 C5 -169.8(3) . . . . ?
Cu1 P1 C3 C5 23.1(3) . . . . ?
C22 P1 C3 C10 7.4(5) . . . . ?
Cu1 P1 C3 C10 -159.6(4) . . . . ?
C46 P2 C4 C9 175.0(3) . . . . ?
Cu1 P2 C4 C9 -24.7(3) . . . . ?
C46 P2 C4 C16 -0.9(5) . . . . ?
Cu1 P2 C4 C16 159.3(4) . . . . ?
C9 N2 C5 C6 -6.9(6) . . . . ?
Cu1 N2 C5 C6 -175.4(3) . . . . ?
C9 N2 C5 C3 167.5(4) . . . . ?
Cu1 N2 C5 C3 -0.9(5) . . . . ?
C10 C3 C5 N2 165.8(4) . . . . ?
P1 C3 C5 N2 -16.6(5) . . . . ?
C10 C3 C5 C6 -19.8(6) . . . . ?
P1 C3 C5 C6 157.8(4) . . . . ?
N2 C5 C6 C7 0.2(7) . . . . ?
C3 C5 C6 C7 -174.0(4) . . . . ?
C5 C6 C7 C8 4.4(7) . . . . ?
C6 C7 C8 C9 -2.5(7) . . . . ?
C5 N2 C9 C8 9.0(6) . . . . ?
Cu1 N2 C9 C8 177.6(3) . . . . ?
C5 N2 C9 C4 -165.3(4) . . . . ?
Cu1 N2 C9 C4 3.3(5) . . . . ?
C7 C8 C9 N2 -4.3(7) . . . . ?
C7 C8 C9 C4 169.7(4) . . . . ?
C16 C4 C9 N2 -166.8(4) . . . . ?
P2 C4 C9 N2 16.8(5) . . . . ?
C16 C4 C9 C8 19.0(6) . . . . ?
P2 C4 C9 C8 -157.4(4) . . . . ?
C5 C3 C10 C11 134.7(4) . . . . ?
P1 C3 C10 C11 -42.5(6) . . . . ?
C5 C3 C10 C15 -46.0(6) . . . . ?
P1 C3 C10 C15 136.8(4) . . . . ?
C15 C10 C11 C12 -0.8(7) . . . . ?
C3 C10 C11 C12 178.5(4) . . . . ?
C10 C11 C12 C13 1.5(8) . . . . ?
C11 C12 C13 C14 -1.0(8) . . . . ?
C12 C13 C14 C15 -0.3(8) . . . . ?
C13 C14 C15 C10 1.1(8) . . . . ?
C11 C10 C15 C14 -0.5(7) . . . . ?
C3 C10 C15 C14 -179.8(4) . . . . ?
C9 C4 C16 C17 59.7(6) . . . . ?
P2 C4 C16 C17 -124.4(4) . . . . ?
C9 C4 C16 C21 -119.1(5) . . . . ?
P2 C4 C16 C21 56.8(6) . . . . ?
C21 C16 C17 C18 -1.9(7) . . . . ?
C4 C16 C17 C18 179.3(4) . . . . ?
C16 C17 C18 C19 1.9(8) . . . . ?
C17 C18 C19 C20 -1.2(8) . . . . ?
C18 C19 C20 C21 0.4(8) . . . . ?
C19 C20 C21 C16 -0.3(8) . . . . ?
C17 C16 C21 C20 1.1(7) . . . . ?
C4 C16 C21 C20 179.9(4) . . . . ?
C3 P1 C22 C27 -67.5(4) . . . . ?
Cu1 P1 C22 C27 89.5(4) . . . . ?
C3 P1 C22 C23 102.7(3) . . . . ?
Cu1 P1 C22 C23 -100.3(3) . . . . ?
C27 C22 C23 C24 14.3(6) . . . . ?
P1 C22 C23 C24 -156.4(3) . . . . ?
C27 C22 C23 C28 -163.2(4) . . . . ?
P1 C22 C23 C28 26.0(5) . . . . ?
C22 C23 C24 C25 -4.2(7) . . . . ?
C28 C23 C24 C25 173.5(4) . . . . ?
C23 C24 C25 C26 -6.7(7) . . . . ?
C23 C24 C25 C32 177.5(5) . . . . ?
C24 C25 C26 C27 8.0(7) . . . . ?
C32 C25 C26 C27 -176.2(5) . . . . ?
C25 C26 C27 C22 1.8(7) . . . . ?
C25 C26 C27 C39 -173.8(5) . . . . ?
C23 C22 C27 C26 -13.1(6) . . . . ?
P1 C22 C27 C26 156.7(4) . . . . ?
C23 C22 C27 C39 161.9(5) . . . . ?
P1 C22 C27 C39 -28.2(7) . . . . ?
C24 C23 C28 C30 107.8(5) . . . . ?
C22 C23 C28 C30 -74.7(6) . . . . ?
C24 C23 C28 C29 -128.1(4) . . . . ?
C22 C23 C28 C29 49.4(6) . . . . ?
C24 C23 C28 C31 -12.5(6) . . . . ?
C22 C23 C28 C31 165.1(4) . . . . ?
C26 C25 C32 C36 137.3(11) . . . . ?
C24 C25 C32 C36 -47.1(12) . . . . ?
C26 C25 C32 C35 -14.9(11) . . . . ?
C24 C25 C32 C35 160.7(9) . . . . ?
C26 C25 C32 C37 -101.0(11) . . . . ?
C24 C25 C32 C37 74.6(11) . . . . ?
C26 C25 C32 C34 -143.0(8) . . . . ?
C24 C25 C32 C34 32.5(10) . . . . ?
C26 C25 C32 C38 22.4(11) . . . . ?
C24 C25 C32 C38 -162.0(9) . . . . ?
C26 C25 C32 C33 106.7(9) . . . . ?
C24 C25 C32 C33 -77.7(9) . . . . ?
C26 C27 C39 C42 174.2(6) . . . . ?
C22 C27 C39 C42 -0.9(9) . . . . ?
C26 C27 C39 C44 14.0(11) . . . . ?
C22 C27 C39 C44 -161.1(10) . . . . ?
C26 C27 C39 C43 -132.6(9) . . . . ?
C22 C27 C39 C43 52.3(10) . . . . ?
C26 C27 C39 C41 46.1(7) . . . . ?
C22 C27 C39 C41 -129.0(6) . . . . ?
C26 C27 C39 C40 -65.3(6) . . . . ?
C22 C27 C39 C40 119.6(6) . . . . ?
C26 C27 C39 C45 122.3(7) . . . . ?
C22 C27 C39 C45 -52.8(8) . . . . ?
C4 P2 C46 C51 71.6(4) . . . . ?
Cu1 P2 C46 C51 -69.9(4) . . . . ?
C4 P2 C46 C47 -99.0(3) . . . . ?
Cu1 P2 C46 C47 119.6(3) . . . . ?
C51 C46 C47 C48 -14.3(6) . . . . ?
P2 C46 C47 C48 156.4(3) . . . . ?
C51 C46 C47 C63 163.2(4) . . . . ?
P2 C46 C47 C63 -26.0(5) . . . . ?
C46 C47 C48 C49 2.2(6) . . . . ?
C63 C47 C48 C49 -175.5(4) . . . . ?
C47 C48 C49 C50 8.7(7) . . . . ?
C47 C48 C49 C56 -174.3(4) . . . . ?
C48 C49 C50 C51 -7.7(7) . . . . ?
C56 C49 C50 C51 175.4(4) . . . . ?
C49 C50 C51 C46 -4.0(6) . . . . ?
C49 C50 C51 C52 168.8(4) . . . . ?
C47 C46 C51 C50 15.2(6) . . . . ?
P2 C46 C51 C50 -155.1(3) . . . . ?
C47 C46 C51 C52 -157.3(4) . . . . ?
P2 C46 C51 C52 32.4(6) . . . . ?
C50 C51 C52 C54 -120.9(4) . . . . ?
C46 C51 C52 C54 51.5(5) . . . . ?
C50 C51 C52 C55 -3.7(6) . . . . ?
C46 C51 C52 C55 168.6(4) . . . . ?
C50 C51 C52 C53 116.8(4) . . . . ?
C46 C51 C52 C53 -70.8(5) . . . . ?
C48 C49 C56 C58 -72.6(11) . . . . ?
C50 C49 C56 C58 104.3(11) . . . . ?
C48 C49 C56 C62 -170.7(8) . . . . ?
C50 C49 C56 C62 6.1(9) . . . . ?
C48 C49 C56 C57 66.4(8) . . . . ?
C50 C49 C56 C57 -116.8(8) . . . . ?
C48 C49 C56 C59 165.5(9) . . . . ?
C50 C49 C56 C59 -17.6(10) . . . . ?
C48 C49 C56 C61 -52.4(7) . . . . ?
C50 C49 C56 C61 124.5(6) . . . . ?
C48 C49 C56 C60 48.5(9) . . . . ?
C50 C49 C56 C60 -134.7(8) . . . . ?
C48 C47 C63 C64 -105.7(5) . . . . ?
C46 C47 C63 C64 76.8(5) . . . . ?
C48 C47 C63 C65 130.6(4) . . . . ?
C46 C47 C63 C65 -46.9(6) . . . . ?
C48 C47 C63 C66 14.6(6) . . . . ?
C46 C47 C63 C66 -162.9(4) . . . . ?
C76 C71 C72 C73 -3.8(9) . . . . ?
C77 C71 C72 C73 177.8(6) . . . . ?
C71 C72 C73 C74 2.1(10) . . . . ?
C72 C73 C74 C75 1.3(11) . . . . ?
C73 C74 C75 C76 -2.8(11) . . . . ?
C74 C75 C76 C71 0.9(11) . . . . ?
C72 C71 C76 C75 2.3(10) . . . . ?
C77 C71 C76 C75 -179.3(6) . . . . ?
C69 C68 C67 C70A 175.2 . . . . ?
C69 C68 C67 C69 -1.7(4) . . . 2_655 ?
C67 C68 C69 C70 176.4 . . . . ?
C67 C68 C69 C67 1.7(4) . . . 2_655 ?
